data_7244121
loop_
_publ_author_name
'Zhang, Junfeng'
'Lei, Qing'
'Luan, Lindong'
'Zeng, Hongmei'
'Zou, Guohong'
'Lin, Zhien'

_publ_section_title
;
 N-methylimidazolium containing metal phosphate-oxalates: solvent-free
 synthesis, crystal structure, and proton conduction
;
_journal_name_full CrystEngComm
_journal_paper_doi 10.1039/D1CE01659H
_journal_year 2022
_chemical_formula_moiety 'C7 H6 In N O8 P'
_chemical_formula_sum 'C7 H6 In N O8 P'
_chemical_formula_weight 377.92
_space_group_crystal_system triclinic
_space_group_IT_number 2
_space_group_name_Hall '-P 1'
_space_group_name_H-M_alt 'P -1'
_atom_sites_solution_hydrogens geom
_atom_sites_solution_primary dual
_audit_block_doi 10.5517/ccdc.csd.cc288d32
_audit_creation_date 2021-05-11
_audit_creation_method
;
Olex2 1.2
(compiled 2018.05.29 svn.r3508 for OlexSys, GUI svn.r5506)
;
_audit_update_record
;
2021-06-30 deposited with the CCDC.	2022-01-03 downloaded from the CCDC.
;
_cell_angle_alpha 114.317(7)
_cell_angle_beta 95.498(6)
_cell_angle_gamma 105.293(7)
_cell_formula_units_Z 2
_cell_length_a 6.6218(4)
_cell_length_b 9.3168(8)
_cell_length_c 9.4721(7)
_cell_measurement_reflns_used 3024
_cell_measurement_temperature 290.77(11)
_cell_measurement_theta_max 71.3860
_cell_measurement_theta_min 5.2450
_cell_volume 499.59(8)
_computing_cell_refinement 'CrysAlisPro 1.171.39.46e (Rigaku OD, 2018)'
_computing_data_collection 'CrysAlisPro 1.171.39.46e (Rigaku OD, 2018)'
_computing_data_reduction 'CrysAlisPro 1.171.39.46e (Rigaku OD, 2018)'
_computing_molecular_graphics 'Olex2 (Dolomanov et al., 2009)'
_computing_publication_material 'Olex2 (Dolomanov et al., 2009)'
_computing_structure_refinement 'ShelXL (Sheldrick, 2015)'
_computing_structure_solution 'ShelXT (Sheldrick, 2015)'
_diffrn_ambient_environment air
_diffrn_ambient_temperature 290.77(11)
_diffrn_detector 'CCD plate'
_diffrn_detector_area_resol_mean 15.9595
_diffrn_detector_type EosS2
_diffrn_measured_fraction_theta_full 1.000
_diffrn_measured_fraction_theta_max 1.000
_diffrn_measurement_details
;
List of Runs (angles in degrees, time in seconds):

  # Type    Start    End  Width  t~exp~   \w     \q     \k     \f   Frames
#--------------------------------------------------------------------------
  1  \w    -54.00  33.00   1.00    1.00    --  -35.23  57.00 120.00   87
  2  \w    -64.00  34.00   1.00    1.00    --  -35.23  77.00-120.00   98
  3  \w     13.00 106.00   1.00    1.00    --   35.23  38.00-150.00   93
  4  \w     17.00 104.00   1.00    1.00    --   35.23  57.00 -30.00   87
  5  \w     17.00 104.00   1.00    1.00    --   35.23  57.00  30.00   87
  6  \w     17.00 104.00   1.00    1.00    --   35.23  57.00   0.00   87
  7  \w     17.00 104.00   1.00    1.00    --   35.23  57.00 -60.00   87
  8  \w     23.00  90.00   1.00    1.00    --   35.23-125.00 120.00   67
  9  \w     87.00 177.00   1.00    1.00    --  106.90  45.00   0.00   90
 10  \w     37.00 110.00   1.00    1.00    --  106.90 -94.00 -90.00   73
 11  \w    100.00 178.00   1.00    1.00    --  106.90 111.00-180.00   78
 12  \w     39.00 127.00   1.00    1.00    --  106.90 -61.00 -90.00   88
 13  \w     36.00 113.00   1.00    1.00    --  106.90-111.00  30.00   77
 14  \w     36.00 113.00   1.00    1.00    --  106.90-111.00-180.00   77
 15  \w     87.00 177.00   1.00    1.00    --  106.90  45.00-120.00   90
 16  \w     39.00 127.00   1.00    1.00    --  106.90 -61.00  30.00   88
 17  \w    100.00 178.00   1.00    1.00    --  106.90 111.00  60.00   78
 18  \w     37.00 110.00   1.00    1.00    --  106.90 -94.00-120.00   73
 19  \w     36.00 113.00   1.00    1.00    --  106.90-111.00  90.00   77
 20  \w     87.00 175.00   1.00    1.00    --  106.90  61.00 -90.00   88
 21  \w     87.00 177.00   1.00    1.00    --  106.90  45.00-180.00   90
 22  \w     39.00 127.00   1.00    1.00    --  106.90 -61.00 150.00   88
 23  \w     81.00 178.00   1.00    1.00    --  106.90  30.00 120.00   97
 24  \w    -57.00  35.00   1.00    1.00    --  -35.23  38.00-150.00   92
 25  \w      7.00 104.00   1.00    1.00    --   35.23  77.00-150.00   97
 26  \w    -33.00  54.00   1.00    1.00    --   35.23 -57.00 -90.00   87
 27  \w    -33.00  54.00   1.00    1.00    --   35.23 -57.00 -30.00   87
 28  \w      7.00 104.00   1.00    1.00    --   35.23  77.00  30.00   97
 29  \w     17.00 104.00   1.00    1.00    --   35.23  57.00 120.00   87
;
_diffrn_measurement_device 'four-circle diffractometer'
_diffrn_measurement_device_type 'New Gemini, Dual, Cu at home/near, EosS2'
_diffrn_measurement_method '\w scans'
_diffrn_orient_matrix_type 'CrysAlisPro convention (1999,Acta A55,543-557)'
_diffrn_orient_matrix_UB_11 -0.0847181000
_diffrn_orient_matrix_UB_12 0.1187139000
_diffrn_orient_matrix_UB_13 -0.0439676000
_diffrn_orient_matrix_UB_21 0.1860427000
_diffrn_orient_matrix_UB_22 0.1508631000
_diffrn_orient_matrix_UB_23 0.1293295000
_diffrn_orient_matrix_UB_31 0.1403902000
_diffrn_orient_matrix_UB_32 -0.0146083000
_diffrn_orient_matrix_UB_33 -0.1225365000
_diffrn_radiation_monochromator graphite
_diffrn_radiation_probe x-ray
_diffrn_radiation_type CuK\a
_diffrn_radiation_wavelength 1.54184
_diffrn_reflns_av_R_equivalents 0.0658
_diffrn_reflns_av_unetI/netI 0.0561
_diffrn_reflns_Laue_measured_fraction_full 1.000
_diffrn_reflns_Laue_measured_fraction_max 1.000
_diffrn_reflns_limit_h_max 7
_diffrn_reflns_limit_h_min -7
_diffrn_reflns_limit_k_max 11
_diffrn_reflns_limit_k_min -11
_diffrn_reflns_limit_l_max 10
_diffrn_reflns_limit_l_min -11
_diffrn_reflns_number 5120
_diffrn_reflns_point_group_measured_fraction_full 1.000
_diffrn_reflns_point_group_measured_fraction_max 1.000
_diffrn_reflns_theta_full 67.050
_diffrn_reflns_theta_max 67.050
_diffrn_reflns_theta_min 5.269
_diffrn_source 'fine-focus sealed X-ray tube'
_diffrn_source_type 'Enhance (Cu) X-ray Source'
_exptl_absorpt_coefficient_mu 20.864
_exptl_absorpt_correction_T_max 0.189
_exptl_absorpt_correction_T_min 0.015
_exptl_absorpt_correction_type gaussian
_exptl_absorpt_process_details
;
CrysAlisPro 1.171.39.46e (Rigaku Oxford Diffraction, 2018)
Numerical absorption correction based on gaussian integration over
			a multifaceted crystal model
Empirical absorption correction using spherical harmonics,
 implemented in SCALE3 ABSPACK scaling algorithm.
;
_exptl_crystal_colour 'clear colourless'
_exptl_crystal_colour_lustre clear
_exptl_crystal_colour_primary colourless
_exptl_crystal_density_diffrn 2.512
_exptl_crystal_description block
_exptl_crystal_F_000 366
_exptl_crystal_size_max 0.325
_exptl_crystal_size_mid 0.263
_exptl_crystal_size_min 0.206
_refine_diff_density_max 1.363
_refine_diff_density_min -1.671
_refine_diff_density_rms 0.267
_refine_ls_extinction_method none
_refine_ls_goodness_of_fit_ref 1.088
_refine_ls_hydrogen_treatment constr
_refine_ls_matrix_type full
_refine_ls_number_parameters 164
_refine_ls_number_reflns 1781
_refine_ls_number_restraints 0
_refine_ls_restrained_S_all 1.088
_refine_ls_R_factor_all 0.0501
_refine_ls_R_factor_gt 0.0489
_refine_ls_shift/su_max 0.000
_refine_ls_shift/su_mean 0.000
_refine_ls_structure_factor_coef Fsqd
_refine_ls_weighting_details 'w=1/[\s^2^(Fo^2^)+(0.0923P)^2^] where P=(Fo^2^+2Fc^2^)/3'
_refine_ls_weighting_scheme calc
_refine_ls_wR_factor_gt 0.1260
_refine_ls_wR_factor_ref 0.1273
_reflns_Friedel_coverage 0.000
_reflns_number_gt 1713
_reflns_number_total 1781
_reflns_threshold_expression 'I > 2\s(I)'
_cod_data_source_file d1ce01659h2.cif
_cod_data_source_block 1
_cod_original_cell_volume 499.59(7)
_cod_database_code 7244121
_shelx_shelxl_version_number 2014/7
_chemical_oxdiff_formula 'C14  H12  In2  N2  O16  P2  '
_shelx_space_group_comment
;
The symmetry employed for this shelxl refinement is uniquely defined
by the following loop, which should always be used as a source of
symmetry information in preference to the above space-group names.
They are only intended as comments.
;
_reflns_odcompleteness_completeness 100.00
_reflns_odcompleteness_iscentric 1
_reflns_odcompleteness_theta 66.97
_olex2_refinement_description
;
1. Fixed Uiso
 At 1.2 times of:
  All C(H) groups, All N(H) groups
 At 1.5 times of:
  All O(H) groups
2.a Aromatic/amide H refined with riding coordinates:
 N1(H1), C2(H2), C3(H3), C5(H5), C6(H6)
2.b Idealised tetrahedral OH refined as rotating group:
 O4(H4)
;
_olex2_submission_special_instructions 'No special instructions were received'
_oxdiff_exptl_absorpt_empirical_details
;
Empirical correction (ABSPACK) includes:
- Absorption correction using spherical harmonics
- Frame scaling
- Detector area scaling
;
_oxdiff_exptl_absorpt_empirical_full_max 3.058
_oxdiff_exptl_absorpt_empirical_full_min 0.673

loop_
_space_group_symop_operation_xyz
'x, y, z'
'-x, -y, -z'

loop_
_atom_site_label
_atom_site_type_symbol
_atom_site_fract_x
_atom_site_fract_y
_atom_site_fract_z
_atom_site_U_iso_or_equiv
_atom_site_adp_type
_atom_site_occupancy
_atom_site_site_symmetry_order
_atom_site_calc_flag
_atom_site_refinement_flags_posn
_atom_site_refinement_flags_adp
_atom_site_refinement_flags_occupancy
_atom_site_disorder_assembly
_atom_site_disorder_group
In1 In 0.32161(6) 0.64678(5) 0.40794(4) 0.0136(2) Uani 1 1 d . . . . .
P1 P 0.2243(2) 0.4557(2) 0.65372(17) 0.0136(4) Uani 1 1 d . . . . .
O1 O 0.2477(7) 0.5873(6) 0.5949(5) 0.0192(10) Uani 1 1 d . . . . .
O2 O 0.3594(7) 0.3463(7) 0.5919(6) 0.0243(11) Uani 1 1 d . . . . .
O3 O -0.0058(7) 0.3399(6) 0.6122(6) 0.0211(10) Uani 1 1 d . . . . .
O4 O 0.3014(9) 0.5665(6) 0.8390(5) 0.0251(11) Uani 1 1 d . . . . .
H4 H 0.2596 0.5091 0.8837 0.038 Uiso 1 1 calc GR . . . .
O5 O 0.4755(8) 0.8972(6) 0.6190(5) 0.0204(10) Uani 1 1 d . . . . .
O6 O 0.6194(8) 1.1670(6) 0.6882(5) 0.0211(10) Uani 1 1 d . . . . .
O7 O 0.2254(8) 0.3863(6) 0.2464(5) 0.0217(10) Uani 1 1 d . . . . .
O8 O 0.2328(11) 0.4825(7) 0.0677(6) 0.0359(14) Uani 1 1 d . . . . .
N1 N 0.1287(11) -0.1212(8) -0.2351(8) 0.0361(17) Uani 1 1 d . . . . .
H1 H 0.1095 -0.2219 -0.3043 0.043 Uiso 1 1 calc R . . . .
C1 C 0.5302(10) 1.0191(8) 0.5880(8) 0.0157(12) Uani 1 1 d . . . . .
C2 C 0.2359(12) -0.0683(10) -0.0863(11) 0.0313(17) Uani 1 1 d . . . . .
H2 H 0.2886 -0.1390 -0.0592 0.038 Uiso 1 1 calc R . . . .
C3 C 0.2672(12) 0.0919(10) 0.0261(9) 0.0267(15) Uani 1 1 d . . . . .
H3 H 0.3403 0.1312 0.1307 0.032 Uiso 1 1 calc R . . . .
C4 C 0.1876(11) 0.1932(9) -0.0196(8) 0.0210(14) Uani 1 1 d . . . . .
C5 C 0.0807(14) 0.1341(10) -0.1738(9) 0.0309(17) Uani 1 1 d . . . . .
H5 H 0.0287 0.2023 -0.2056 0.037 Uiso 1 1 calc R . . . .
C6 C 0.0516(15) -0.0278(11) -0.2809(9) 0.038(2) Uani 1 1 d . . . . .
H6 H -0.0228 -0.0707 -0.3858 0.046 Uiso 1 1 calc R . . . .
C7 C 0.2179(12) 0.3669(8) 0.1032(8) 0.0221(15) Uani 1 1 d . . . . .

loop_
_atom_site_aniso_label
_atom_site_aniso_U_11
_atom_site_aniso_U_22
_atom_site_aniso_U_33
_atom_site_aniso_U_23
_atom_site_aniso_U_13
_atom_site_aniso_U_12
In1 0.0120(3) 0.0111(3) 0.0175(3) 0.0070(2) 0.00335(19) 0.0025(2)
P1 0.0130(8) 0.0124(8) 0.0152(7) 0.0069(6) 0.0035(6) 0.0027(6)
O1 0.023(2) 0.020(2) 0.018(2) 0.0117(19) 0.0069(18) 0.005(2)
O2 0.006(2) 0.025(3) 0.041(3) 0.012(2) 0.007(2) 0.007(2)
O3 0.009(2) 0.024(3) 0.037(3) 0.017(2) 0.0055(19) 0.010(2)
O4 0.033(3) 0.018(2) 0.017(2) 0.008(2) 0.004(2) -0.001(2)
O5 0.026(3) 0.015(2) 0.016(2) 0.0066(19) 0.0028(19) 0.000(2)
O6 0.031(3) 0.011(2) 0.021(2) 0.0086(19) 0.006(2) 0.004(2)
O7 0.028(3) 0.013(2) 0.015(2) 0.0001(18) 0.0051(19) 0.003(2)
O8 0.062(4) 0.022(3) 0.026(3) 0.011(2) 0.012(3) 0.015(3)
N1 0.039(4) 0.015(3) 0.041(4) 0.002(3) 0.026(3) 0.001(3)
C1 0.009(3) 0.011(3) 0.028(3) 0.012(3) 0.006(2) 0.000(2)
C2 0.021(4) 0.020(4) 0.057(5) 0.018(4) 0.016(3) 0.009(3)
C3 0.020(4) 0.024(4) 0.037(4) 0.015(3) 0.008(3) 0.006(3)
C4 0.018(3) 0.021(4) 0.022(3) 0.009(3) 0.006(3) 0.003(3)
C5 0.038(4) 0.021(4) 0.025(3) 0.007(3) 0.007(3) 0.001(3)
C6 0.041(5) 0.026(4) 0.022(4) -0.002(3) 0.005(3) -0.006(4)
C7 0.019(3) 0.016(4) 0.022(3) 0.004(3) 0.002(3) 0.002(3)

loop_
_atom_type_symbol
_atom_type_description
_atom_type_scat_dispersion_real
_atom_type_scat_dispersion_imag
_atom_type_scat_source
C C 0.0181 0.0091 'International Tables Vol C Tables 4.2.6.8 and 6.1.1.4'
H H 0.0000 0.0000 'International Tables Vol C Tables 4.2.6.8 and 6.1.1.4'
In In 0.0822 5.0449 'International Tables Vol C Tables 4.2.6.8 and 6.1.1.4'
N N 0.0311 0.0180 'International Tables Vol C Tables 4.2.6.8 and 6.1.1.4'
O O 0.0492 0.0322 'International Tables Vol C Tables 4.2.6.8 and 6.1.1.4'
P P 0.2955 0.4335 'International Tables Vol C Tables 4.2.6.8 and 6.1.1.4'

loop_
_citation_id
_citation_doi
_citation_year
1 10.1039/D1CE00873K 2021

loop_
_exptl_crystal_face_index_h
_exptl_crystal_face_index_k
_exptl_crystal_face_index_l
_exptl_crystal_face_perp_dist
0 6 -2 0.1172
3 -1 -4 0.1460
-4 1 2 0.1566
0 2 -6 0.0932
4 -2 0 0.1285
1 1 4 0.1295
0 -1 -5 0.0772
3 1 1 0.1430
0 -6 4 0.1285
0 -4 6 0.0992
3 2 -4 0.1631
0 4 2 0.0925
1 -5 5 0.1054

loop_
_geom_angle_atom_site_label_1
_geom_angle_atom_site_label_2
_geom_angle_atom_site_label_3
_geom_angle
_geom_angle_site_symmetry_1
_geom_angle_site_symmetry_3
_geom_angle_publ_flag
O1 In1 O5 79.40(17) . . ?
O1 In1 O6 148.83(18) . 2_676 ?
O1 In1 O7 90.01(18) . . ?
O2 In1 O1 105.05(19) 2_666 . ?
O2 In1 O3 171.42(19) 2_666 2_566 ?
O2 In1 O5 83.5(2) 2_666 . ?
O2 In1 O6 87.9(2) 2_666 2_676 ?
O2 In1 O7 87.3(2) 2_666 . ?
O3 In1 O1 83.14(19) 2_566 . ?
O3 In1 O5 95.68(19) 2_566 . ?
O3 In1 O6 83.66(19) 2_566 2_676 ?
O3 In1 O7 95.4(2) 2_566 . ?
O5 In1 O6 73.98(16) . 2_676 ?
O7 In1 O5 163.65(19) . . ?
O7 In1 O6 119.28(17) . 2_676 ?
O1 P1 O4 101.8(3) . . ?
O2 P1 O1 113.5(3) . . ?
O2 P1 O3 106.9(3) . . ?
O2 P1 O4 111.4(3) . . ?
O3 P1 O1 113.7(3) . . ?
O3 P1 O4 109.6(3) . . ?
P1 O1 In1 144.6(3) . . ?
P1 O2 In1 142.6(3) . 2_666 ?
P1 O3 In1 138.3(3) . 2_566 ?
P1 O4 H4 109.5 . . ?
C1 O5 In1 115.5(4) . . ?
C1 O6 In1 115.6(4) . 2_676 ?
C7 O7 In1 109.6(4) . . ?
C2 N1 H1 118.3 . . ?
C6 N1 H1 118.3 . . ?
C6 N1 C2 123.3(7) . . ?
O5 C1 C1 116.9(7) . 2_676 ?
O6 C1 O5 125.2(6) . . ?
O6 C1 C1 117.9(7) . 2_676 ?
N1 C2 H2 120.4 . . ?
N1 C2 C3 119.2(7) . . ?
C3 C2 H2 120.4 . . ?
C2 C3 H3 120.7 . . ?
C2 C3 C4 118.6(7) . . ?
C4 C3 H3 120.7 . . ?
C3 C4 C7 118.8(6) . . ?
C5 C4 C3 120.2(7) . . ?
C5 C4 C7 121.0(7) . . ?
C4 C5 H5 120.6 . . ?
C4 C5 C6 118.8(8) . . ?
C6 C5 H5 120.6 . . ?
N1 C6 C5 119.9(8) . . ?
N1 C6 H6 120.0 . . ?
C5 C6 H6 120.0 . . ?
O7 C7 C4 115.4(6) . . ?
O8 C7 O7 122.8(6) . . ?
O8 C7 C4 121.8(6) . . ?

loop_
_geom_bond_atom_site_label_1
_geom_bond_atom_site_label_2
_geom_bond_distance
_geom_bond_site_symmetry_2
_geom_bond_publ_flag
In1 O1 2.124(4) . ?
In1 O2 2.096(5) 2_666 ?
In1 O3 2.123(4) 2_566 ?
In1 O5 2.234(5) . ?
In1 O6 2.237(4) 2_676 ?
In1 O7 2.139(5) . ?
P1 O1 1.522(5) . ?
P1 O2 1.507(5) . ?
P1 O3 1.520(5) . ?
P1 O4 1.570(5) . ?
O2 In1 2.096(5) 2_666 ?
O3 In1 2.123(4) 2_566 ?
O4 H4 0.8200 . ?
O5 C1 1.259(8) . ?
O6 In1 2.237(4) 2_676 ?
O6 C1 1.238(8) . ?
O7 C7 1.287(8) . ?
O8 C7 1.238(8) . ?
N1 H1 0.8600 . ?
N1 C2 1.336(12) . ?
N1 C6 1.308(12) . ?
C1 C1 1.541(13) 2_676 ?
C2 H2 0.9300 . ?
C2 C3 1.375(11) . ?
C3 H3 0.9300 . ?
C3 C4 1.383(10) . ?
C4 C5 1.368(10) . ?
C4 C7 1.498(9) . ?
C5 H5 0.9300 . ?
C5 C6 1.375(12) . ?
C6 H6 0.9300 . ?

loop_
_geom_hbond_atom_site_label_D
_geom_hbond_atom_site_label_H
_geom_hbond_atom_site_label_A
_geom_hbond_distance_DH
_geom_hbond_distance_HA
_geom_hbond_distance_DA
_geom_hbond_angle_DHA
_geom_hbond_site_symmetry_A
O4 H4 O8 0.82 1.88 2.629(7) 151.8 1_556
N1 H1 O1 0.86 2.13 2.891(8) 147.2 1_544

loop_
_exptl_oxdiff_crystal_face_indexfrac_h
_exptl_oxdiff_crystal_face_indexfrac_k
_exptl_oxdiff_crystal_face_indexfrac_l
_exptl_oxdiff_crystal_face_x
_exptl_oxdiff_crystal_face_y
_exptl_oxdiff_crystal_face_z
0.0031 5.9901 -1.9947 0.7985 0.6463 0.1574
2.9951 -0.9972 -3.9973 -0.1964 -0.1102 0.9249
-3.9944 0.9980 1.9993 0.3690 -0.3340 -0.8203
-0.0001 1.9986 -5.9933 0.5008 -0.4736 0.7052
3.9942 -1.9970 -0.0018 -0.5754 0.4416 0.5901
1.0003 0.9967 3.9967 -0.1421 0.8533 -0.3639
-0.0016 -0.9965 -4.9960 0.1015 -0.7968 0.6265
2.9973 0.9975 0.9992 -0.1794 0.8373 0.2838
-0.0027 -5.9908 3.9929 -0.8865 -0.3879 -0.4021
-0.0011 -3.9950 5.9922 -0.7376 0.1721 -0.6761
2.9968 1.9975 -3.9956 0.1589 0.3421 0.8812
0.0027 3.9922 2.0004 0.3857 0.8615 -0.3031
0.9970 -4.9930 4.9924 -0.8967 0.0779 -0.3988
